data_4122834
loop_
_publ_author_name
'Tlais, Sami F.'
'Danheiser, Rick L.'

_publ_section_title
;
 N-tosyl-3-azacyclohexyne. Synthesis and chemistry of a strained cyclic
 ynamide.
;
_journal_issue 44
_journal_name_full 'Journal of the American Chemical Society'
_journal_page_first 15489
_journal_page_last 15492
_journal_paper_doi 10.1021/ja509055r
_journal_volume 136
_journal_year 2014
_chemical_formula_sum 'C18 H21 N O3 S'
_chemical_formula_weight 331.42
_chemical_name_systematic
; 
 ? 
;
_space_group_IT_number 2
_symmetry_cell_setting triclinic
_symmetry_space_group_name_Hall '-P 1'
_symmetry_space_group_name_H-M 'P -1'
_atom_sites_solution_hydrogens geom
_atom_sites_solution_primary direct
_atom_sites_solution_secondary difmap
_audit_creation_method SHELXL-97
_cell_angle_alpha 87.4510(10)
_cell_angle_beta 83.1510(10)
_cell_angle_gamma 81.4400(10)
_cell_formula_units_Z 4
_cell_length_a 8.5218(4)
_cell_length_b 11.6180(5)
_cell_length_c 17.0886(7)
_cell_measurement_reflns_used 9812
_cell_measurement_temperature 100(2)
_cell_measurement_theta_max 30.50
_cell_measurement_theta_min 2.40
_cell_volume 1660.48(13)
_computing_cell_refinement 'SAINT 7.46A (Bruker-AXS, 2011)'
_computing_data_collection 'APEX2 v2011.4.0 (Bruker-AXS, 2011)'
_computing_data_reduction 'SAINT 7.46A (Bruker-AXS, 2011)'
_computing_molecular_graphics 'Bruker SHELXTL'
_computing_publication_material 'Bruker SHELXTL'
_computing_structure_refinement 'SHELXL-97 (Sheldrick, 2008)'
_computing_structure_solution 'SHELXS-97 (Sheldrick, 2008)'
_diffrn_ambient_temperature 100(2)
_diffrn_detector_area_resol_mean 8.3
_diffrn_measured_fraction_theta_full 0.995
_diffrn_measured_fraction_theta_max 0.995
_diffrn_measurement_device_type 'Bruker Smart APEX CCD'
_diffrn_measurement_method '\f and \w scans'
_diffrn_radiation_monochromator graphite
_diffrn_radiation_source 'fine-focus sealed tube'
_diffrn_radiation_type MoK\a
_diffrn_radiation_wavelength 0.71073
_diffrn_reflns_av_R_equivalents 0.0400
_diffrn_reflns_av_sigmaI/netI 0.0313
_diffrn_reflns_limit_h_max 11
_diffrn_reflns_limit_h_min -11
_diffrn_reflns_limit_k_max 16
_diffrn_reflns_limit_k_min -16
_diffrn_reflns_limit_l_max 24
_diffrn_reflns_limit_l_min -24
_diffrn_reflns_number 45609
_diffrn_reflns_theta_full 30.03
_diffrn_reflns_theta_max 30.03
_diffrn_reflns_theta_min 1.20
_exptl_absorpt_coefficient_mu 0.209
_exptl_absorpt_correction_T_max 0.9693
_exptl_absorpt_correction_T_min 0.9593
_exptl_absorpt_correction_type multi-scan
_exptl_absorpt_process_details 'SADABS (Sheldrick, 2009)'
_exptl_crystal_colour colourless
_exptl_crystal_density_diffrn 1.326
_exptl_crystal_density_method 'not measured'
_exptl_crystal_description block
_exptl_crystal_F_000 704
_exptl_crystal_size_max 0.20
_exptl_crystal_size_mid 0.20
_exptl_crystal_size_min 0.15
_refine_diff_density_max 0.444
_refine_diff_density_min -0.432
_refine_diff_density_rms 0.053
_refine_ls_extinction_method none
_refine_ls_goodness_of_fit_ref 1.031
_refine_ls_hydrogen_treatment constr
_refine_ls_matrix_type full
_refine_ls_number_parameters 420
_refine_ls_number_reflns 9638
_refine_ls_number_restraints 0
_refine_ls_restrained_S_all 1.031
_refine_ls_R_factor_all 0.0473
_refine_ls_R_factor_gt 0.0367
_refine_ls_shift/su_max 0.001
_refine_ls_shift/su_mean 0.000
_refine_ls_structure_factor_coef Fsqd
_refine_ls_weighting_details 'calc w=1/[\s^2^(Fo^2^)+(0.0437P)^2^+0.6770P] where P=(Fo^2^+2Fc^2^)/3'
_refine_ls_weighting_scheme calc
_refine_ls_wR_factor_gt 0.0902
_refine_ls_wR_factor_ref 0.0973
_reflns_number_gt 7936
_reflns_number_total 9638
_reflns_threshold_expression >2sigma(I)
_cod_data_source_file ja509055r_si_002.cif
_cod_data_source_block 11206
_cod_depositor_comments
;
The following automatic conversions were performed:

'_symmetry_cell_setting' value 'Triclinic' changed to 'triclinic'
according to
/home/saulius/struct/COD-crude-data--automatic-downloads/rss-feeds/ACS/lib/dictionaries/cif_core.dic
dictionary named 'cif_core.dic' version 2.4.2 from 2011-04-26.

Automatic conversion script
Id: cif_fix_values 2827 2014-09-09 07:05:25Z andrius 

 Adding full bibliography for 4122834.cif.
;
_cod_original_sg_symbol_H-M P-1
_cod_database_code 4122834

loop_
_symmetry_equiv_pos_as_xyz
'x, y, z'
'-x, -y, -z'

loop_
_atom_site_label
_atom_site_type_symbol
_atom_site_fract_x
_atom_site_fract_y
_atom_site_fract_z
_atom_site_U_iso_or_equiv
_atom_site_adp_type
_atom_site_occupancy
_atom_site_symmetry_multiplicity
_atom_site_calc_flag
_atom_site_refinement_flags
S1 S 0.94485(3) 0.27271(2) 0.097460(17) 0.01503(7) Uani 1 1 d .
O1 O 1.06641(10) 0.31008(8) 0.04053(6) 0.02130(19) Uani 1 1 d .
O2 O 0.98815(10) 0.19682(8) 0.16226(5) 0.01896(18) Uani 1 1 d .
N1 N 0.83489(12) 0.20284(9) 0.04738(6) 0.01494(19) Uani 1 1 d .
C1 C 0.72312(14) 0.13651(10) 0.08921(7) 0.0146(2) Uani 1 1 d .
C2 C 0.75531(14) 0.02603(10) 0.14331(7) 0.0167(2) Uani 1 1 d .
O3 O 0.63791(10) -0.03962(7) 0.11739(5) 0.01756(17) Uani 1 1 d .
C10 C 0.91788(15) -0.04722(11) 0.13522(9) 0.0235(3) Uani 1 1 d .
H10A H 0.9103 -0.1236 0.1609 0.035 Uiso 1 1 calc R
H10B H 0.9926 -0.0084 0.1603 0.035 Uiso 1 1 calc R
H10C H 0.9563 -0.0572 0.0792 0.035 Uiso 1 1 calc R
C3 C 0.67068(16) 0.06039(11) 0.22550(7) 0.0206(2) Uani 1 1 d .
H3 H 0.7191 0.0683 0.2719 0.025 Uiso 1 1 calc R
C4 C 0.51558(16) 0.07667(11) 0.21774(7) 0.0206(2) Uani 1 1 d .
H4 H 0.4302 0.0992 0.2576 0.025 Uiso 1 1 calc R
C5 C 0.50179(14) 0.05163(10) 0.13101(7) 0.0164(2) Uani 1 1 d .
C11 C 0.34872(15) 0.01534(11) 0.11191(8) 0.0215(3) Uani 1 1 d .
H11A H 0.3571 0.0006 0.0554 0.032 Uiso 1 1 calc R
H11B H 0.2599 0.0776 0.1256 0.032 Uiso 1 1 calc R
H11C H 0.3295 -0.0558 0.1423 0.032 Uiso 1 1 calc R
C6 C 0.56801(14) 0.15076(10) 0.08015(7) 0.0154(2) Uani 1 1 d .
C7 C 0.48561(14) 0.23663(10) 0.02588(8) 0.0182(2) Uani 1 1 d .
H7A H 0.3859 0.2773 0.0541 0.022 Uiso 1 1 calc R
H7B H 0.4573 0.1961 -0.0191 0.022 Uiso 1 1 calc R
C8 C 0.59725(15) 0.32498(11) -0.00434(8) 0.0202(2) Uani 1 1 d .
H8A H 0.5608 0.3647 -0.0528 0.024 Uiso 1 1 calc R
H8B H 0.5919 0.3847 0.0358 0.024 Uiso 1 1 calc R
C9 C 0.77058(15) 0.26639(11) -0.02231(7) 0.0190(2) Uani 1 1 d .
H9A H 0.7767 0.2110 -0.0653 0.023 Uiso 1 1 calc R
H9B H 0.8383 0.3265 -0.0411 0.023 Uiso 1 1 calc R
C21 C 0.82635(14) 0.39889(10) 0.13710(7) 0.0151(2) Uani 1 1 d .
C22 C 0.74697(14) 0.39433(10) 0.21316(7) 0.0169(2) Uani 1 1 d .
H22 H 0.7553 0.3238 0.2437 0.020 Uiso 1 1 calc R
C23 C 0.65525(15) 0.49526(11) 0.24340(7) 0.0183(2) Uani 1 1 d .
H23 H 0.6014 0.4930 0.2953 0.022 Uiso 1 1 calc R
C24 C 0.64037(14) 0.59972(10) 0.19937(7) 0.0177(2) Uani 1 1 d .
C27 C 0.53736(17) 0.70705(11) 0.23291(9) 0.0247(3) Uani 1 1 d .
H27A H 0.4252 0.7028 0.2275 0.037 Uiso 1 1 calc R
H27B H 0.5693 0.7763 0.2042 0.037 Uiso 1 1 calc R
H27C H 0.5506 0.7118 0.2888 0.037 Uiso 1 1 calc R
C25 C 0.72324(15) 0.60233(10) 0.12386(7) 0.0179(2) Uani 1 1 d .
H25 H 0.7162 0.6731 0.0936 0.022 Uiso 1 1 calc R
C26 C 0.81597(14) 0.50282(10) 0.09230(7) 0.0172(2) Uani 1 1 d .
H26 H 0.8717 0.5054 0.0408 0.021 Uiso 1 1 calc R
S2 S -0.12499(4) 0.72315(3) 0.429219(18) 0.01761(7) Uani 1 1 d .
O4 O -0.14214(12) 0.64777(8) 0.49747(5) 0.02239(19) Uani 1 1 d .
O5 O -0.26402(11) 0.77717(9) 0.39475(6) 0.0259(2) Uani 1 1 d .
N2 N -0.03359(13) 0.83008(9) 0.45428(6) 0.0166(2) Uani 1 1 d .
C31 C 0.09487(15) 0.80354(10) 0.50108(7) 0.0161(2) Uani 1 1 d .
C32 C 0.09363(15) 0.74838(10) 0.58617(7) 0.0178(2) Uani 1 1 d .
O6 O 0.20178(11) 0.81747(8) 0.61607(5) 0.01846(18) Uani 1 1 d .
C40 C -0.05997(17) 0.75701(12) 0.64072(8) 0.0230(3) Uani 1 1 d .
H40A H -0.0360 0.7380 0.6949 0.035 Uiso 1 1 calc R
H40B H -0.1265 0.7022 0.6248 0.035 Uiso 1 1 calc R
H40C H -0.1173 0.8365 0.6380 0.035 Uiso 1 1 calc R
C33 C 0.20725(18) 0.63138(11) 0.57716(8) 0.0236(3) Uani 1 1 d .
H33 H 0.1792 0.5552 0.5851 0.028 Uiso 1 1 calc R
C34 C 0.35167(17) 0.65970(12) 0.55614(8) 0.0247(3) Uani 1 1 d .
H34 H 0.4483 0.6077 0.5453 0.030 Uiso 1 1 calc R
C35 C 0.33150(15) 0.79434(11) 0.55283(7) 0.0199(2) Uani 1 1 d .
C41 C 0.47057(17) 0.85446(14) 0.56521(9) 0.0276(3) Uani 1 1 d .
H41A H 0.4344 0.9381 0.5708 0.041 Uiso 1 1 calc R
H41B H 0.5524 0.8420 0.5198 0.041 Uiso 1 1 calc R
H41C H 0.5156 0.8225 0.6131 0.041 Uiso 1 1 calc R
C36 C 0.23947(15) 0.83373(10) 0.48136(7) 0.0177(2) Uani 1 1 d .
C37 C 0.29486(16) 0.89380(12) 0.40651(8) 0.0220(3) Uani 1 1 d .
H37A H 0.3997 0.8530 0.3839 0.026 Uiso 1 1 calc R
H37B H 0.3074 0.9749 0.4170 0.026 Uiso 1 1 calc R
C38 C 0.17131(16) 0.89362(11) 0.34835(8) 0.0218(3) Uani 1 1 d .
H38A H 0.1868 0.9539 0.3065 0.026 Uiso 1 1 calc R
H38B H 0.1874 0.8171 0.3231 0.026 Uiso 1 1 calc R
C39 C 0.00091(16) 0.91759(10) 0.39009(8) 0.0207(2) Uani 1 1 d .
H39A H -0.0161 0.9960 0.4128 0.025 Uiso 1 1 calc R
H39B H -0.0755 0.9178 0.3507 0.025 Uiso 1 1 calc R
C51 C 0.00285(15) 0.64384(10) 0.35559(7) 0.0175(2) Uani 1 1 d .
C52 C 0.13238(16) 0.56568(11) 0.37693(8) 0.0198(2) Uani 1 1 d .
H52 H 0.1542 0.5574 0.4303 0.024 Uiso 1 1 calc R
C53 C 0.22895(16) 0.50023(11) 0.31881(8) 0.0231(3) Uani 1 1 d .
H53 H 0.3180 0.4473 0.3327 0.028 Uiso 1 1 calc R
C54 C 0.19749(16) 0.51088(12) 0.24029(8) 0.0242(3) Uani 1 1 d .
C57 C 0.29462(19) 0.43273(16) 0.17860(10) 0.0361(4) Uani 1 1 d .
H57A H 0.3788 0.3814 0.2027 0.054 Uiso 0.50 1 calc PR
H57B H 0.3432 0.4804 0.1364 0.054 Uiso 0.50 1 calc PR
H57C H 0.2250 0.3856 0.1567 0.054 Uiso 0.50 1 calc PR
H57D H 0.2526 0.4502 0.1278 0.054 Uiso 0.50 1 calc PR
H57E H 0.2881 0.3512 0.1941 0.054 Uiso 0.50 1 calc PR
H57F H 0.4063 0.4460 0.1738 0.054 Uiso 0.50 1 calc PR
C55 C 0.07011(17) 0.59191(13) 0.22065(8) 0.0250(3) Uani 1 1 d .
H55 H 0.0498 0.6018 0.1671 0.030 Uiso 1 1 calc R
C56 C -0.02790(16) 0.65864(12) 0.27747(8) 0.0215(3) Uani 1 1 d .
H56 H -0.1147 0.7136 0.2632 0.026 Uiso 1 1 calc R

loop_
_atom_site_aniso_label
_atom_site_aniso_U_11
_atom_site_aniso_U_22
_atom_site_aniso_U_33
_atom_site_aniso_U_23
_atom_site_aniso_U_13
_atom_site_aniso_U_12
S1 0.01140(13) 0.01705(13) 0.01669(14) 0.00004(10) -0.00225(10) -0.00182(10)
O1 0.0136(4) 0.0249(4) 0.0249(5) -0.0001(4) 0.0018(3) -0.0047(3)
O2 0.0174(4) 0.0198(4) 0.0196(4) 0.0011(3) -0.0061(3) 0.0002(3)
N1 0.0134(5) 0.0168(4) 0.0147(4) 0.0003(4) -0.0024(4) -0.0022(3)
C1 0.0137(5) 0.0146(5) 0.0153(5) -0.0010(4) -0.0013(4) -0.0011(4)
C2 0.0146(5) 0.0165(5) 0.0192(6) 0.0011(4) -0.0035(4) -0.0028(4)
O3 0.0143(4) 0.0159(4) 0.0227(4) -0.0021(3) -0.0025(3) -0.0022(3)
C10 0.0173(6) 0.0189(6) 0.0333(7) 0.0045(5) -0.0053(5) 0.0011(4)
C3 0.0250(6) 0.0232(6) 0.0148(5) 0.0019(5) -0.0035(5) -0.0072(5)
C4 0.0217(6) 0.0245(6) 0.0161(5) -0.0032(5) 0.0016(5) -0.0070(5)
C5 0.0134(5) 0.0176(5) 0.0182(5) -0.0038(4) -0.0007(4) -0.0019(4)
C11 0.0152(6) 0.0235(6) 0.0269(6) -0.0053(5) -0.0017(5) -0.0052(5)
C6 0.0140(5) 0.0156(5) 0.0165(5) -0.0030(4) -0.0022(4) -0.0008(4)
C7 0.0148(5) 0.0180(5) 0.0220(6) -0.0032(4) -0.0059(4) 0.0009(4)
C8 0.0210(6) 0.0176(5) 0.0232(6) 0.0015(5) -0.0098(5) -0.0011(4)
C9 0.0210(6) 0.0214(6) 0.0152(5) 0.0021(4) -0.0049(5) -0.0037(4)
C21 0.0126(5) 0.0162(5) 0.0173(5) -0.0002(4) -0.0042(4) -0.0027(4)
C22 0.0159(6) 0.0172(5) 0.0180(5) 0.0019(4) -0.0033(4) -0.0028(4)
C23 0.0165(6) 0.0208(5) 0.0172(5) 0.0003(4) -0.0015(4) -0.0016(4)
C24 0.0146(5) 0.0181(5) 0.0214(6) -0.0017(4) -0.0060(4) -0.0022(4)
C27 0.0232(7) 0.0194(6) 0.0303(7) -0.0034(5) -0.0039(5) 0.0022(5)
C25 0.0174(6) 0.0169(5) 0.0208(6) 0.0034(4) -0.0070(5) -0.0039(4)
C26 0.0162(6) 0.0198(5) 0.0166(5) 0.0019(4) -0.0040(4) -0.0047(4)
S2 0.01747(15) 0.02015(14) 0.01619(14) -0.00150(11) -0.00320(11) -0.00454(11)
O4 0.0277(5) 0.0241(4) 0.0175(4) 0.0007(3) -0.0017(4) -0.0114(4)
O5 0.0195(5) 0.0347(5) 0.0242(5) -0.0026(4) -0.0069(4) -0.0016(4)
N2 0.0199(5) 0.0148(4) 0.0155(5) -0.0002(4) -0.0034(4) -0.0028(4)
C31 0.0209(6) 0.0140(5) 0.0137(5) -0.0019(4) -0.0034(4) -0.0024(4)
C32 0.0236(6) 0.0172(5) 0.0144(5) -0.0008(4) -0.0047(4) -0.0068(4)
O6 0.0199(4) 0.0210(4) 0.0160(4) -0.0051(3) -0.0024(3) -0.0062(3)
C40 0.0271(7) 0.0267(6) 0.0173(6) 0.0001(5) -0.0018(5) -0.0112(5)
C33 0.0357(8) 0.0168(5) 0.0197(6) -0.0002(5) -0.0108(5) -0.0017(5)
C34 0.0305(7) 0.0222(6) 0.0210(6) -0.0040(5) -0.0100(5) 0.0042(5)
C35 0.0196(6) 0.0232(6) 0.0171(6) -0.0047(5) -0.0024(5) -0.0021(5)
C41 0.0199(6) 0.0402(8) 0.0244(7) -0.0097(6) -0.0019(5) -0.0081(6)
C36 0.0208(6) 0.0161(5) 0.0162(5) -0.0036(4) -0.0015(4) -0.0025(4)
C37 0.0247(6) 0.0238(6) 0.0182(6) -0.0026(5) 0.0013(5) -0.0084(5)
C38 0.0291(7) 0.0206(6) 0.0163(6) -0.0003(5) -0.0005(5) -0.0074(5)
C39 0.0275(7) 0.0155(5) 0.0188(6) 0.0031(4) -0.0040(5) -0.0024(5)
C51 0.0203(6) 0.0179(5) 0.0159(5) -0.0017(4) -0.0022(4) -0.0076(4)
C52 0.0234(6) 0.0194(5) 0.0182(6) 0.0002(5) -0.0040(5) -0.0066(5)
C53 0.0221(6) 0.0201(6) 0.0277(7) -0.0026(5) -0.0018(5) -0.0056(5)
C54 0.0223(6) 0.0280(6) 0.0247(6) -0.0093(5) 0.0029(5) -0.0130(5)
C57 0.0276(8) 0.0480(9) 0.0339(8) -0.0215(7) 0.0043(6) -0.0100(7)
C55 0.0253(7) 0.0368(7) 0.0161(6) -0.0044(5) -0.0022(5) -0.0139(6)
C56 0.0221(6) 0.0267(6) 0.0182(6) 0.0002(5) -0.0052(5) -0.0091(5)

loop_
_atom_type_symbol
_atom_type_description
_atom_type_scat_dispersion_real
_atom_type_scat_dispersion_imag
_atom_type_scat_source
C C 0.0033 0.0016 'International Tables Vol C Tables 4.2.6.8 and 6.1.1.4'
H H 0.0000 0.0000 'International Tables Vol C Tables 4.2.6.8 and 6.1.1.4'
N N 0.0061 0.0033 'International Tables Vol C Tables 4.2.6.8 and 6.1.1.4'
O O 0.0106 0.0060 'International Tables Vol C Tables 4.2.6.8 and 6.1.1.4'
S S 0.1246 0.1234 'International Tables Vol C Tables 4.2.6.8 and 6.1.1.4'

loop_
_geom_angle_atom_site_label_1
_geom_angle_atom_site_label_2
_geom_angle_atom_site_label_3
_geom_angle
O2 S1 O1 120.22(6)
O2 S1 N1 106.31(5)
O1 S1 N1 105.95(5)
O2 S1 C21 107.50(6)
O1 S1 C21 107.39(6)
N1 S1 C21 109.14(5)
C1 N1 C9 111.82(9)
C1 N1 S1 119.21(8)
C9 N1 S1 116.45(8)
C6 C1 N1 124.15(11)
C6 C1 C2 106.61(10)
N1 C1 C2 128.73(10)
O3 C2 C10 109.62(10)
O3 C2 C3 99.38(9)
C10 C2 C3 120.24(11)
O3 C2 C1 98.18(9)
C10 C2 C1 119.75(10)
C3 C2 C1 105.58(9)
C5 O3 C2 96.13(8)
C2 C10 H10A 109.5
C2 C10 H10B 109.5
H10A C10 H10B 109.5
C2 C10 H10C 109.5
H10A C10 H10C 109.5
H10B C10 H10C 109.5
C4 C3 C2 105.39(11)
C4 C3 H3 127.3
C2 C3 H3 127.3
C3 C4 C5 106.28(11)
C3 C4 H4 126.9
C5 C4 H4 126.9
O3 C5 C11 112.75(9)
O3 C5 C4 99.13(9)
C11 C5 C4 118.00(11)
O3 C5 C6 99.25(9)
C11 C5 C6 117.79(11)
C4 C5 C6 106.81(9)
C5 C11 H11A 109.5
C5 C11 H11B 109.5
H11A C11 H11B 109.5
C5 C11 H11C 109.5
H11A C11 H11C 109.5
H11B C11 H11C 109.5
C1 C6 C7 126.08(11)
C1 C6 C5 104.64(10)
C7 C6 C5 129.00(10)
C6 C7 C8 108.97(10)
C6 C7 H7A 109.9
C8 C7 H7A 109.9
C6 C7 H7B 109.9
C8 C7 H7B 109.9
H7A C7 H7B 108.3
C9 C8 C7 111.72(10)
C9 C8 H8A 109.3
C7 C8 H8A 109.3
C9 C8 H8B 109.3
C7 C8 H8B 109.3
H8A C8 H8B 107.9
N1 C9 C8 112.99(10)
N1 C9 H9A 109.0
C8 C9 H9A 109.0
N1 C9 H9B 109.0
C8 C9 H9B 109.0
H9A C9 H9B 107.8
C22 C21 C26 120.88(11)
C22 C21 S1 119.68(9)
C26 C21 S1 119.43(9)
C23 C22 C21 118.63(11)
C23 C22 H22 120.7
C21 C22 H22 120.7
C22 C23 C24 121.69(12)
C22 C23 H23 119.2
C24 C23 H23 119.2
C25 C24 C23 118.49(11)
C25 C24 C27 120.93(11)
C23 C24 C27 120.58(12)
C24 C27 H27A 109.5
C24 C27 H27B 109.5
H27A C27 H27B 109.5
C24 C27 H27C 109.5
H27A C27 H27C 109.5
H27B C27 H27C 109.5
C26 C25 C24 120.98(11)
C26 C25 H25 119.5
C24 C25 H25 119.5
C25 C26 C21 119.32(11)
C25 C26 H26 120.3
C21 C26 H26 120.3
O4 S2 O5 119.80(6)
O4 S2 N2 106.68(5)
O5 S2 N2 106.55(6)
O4 S2 C51 107.70(6)
O5 S2 C51 107.85(6)
N2 S2 C51 107.74(5)
C31 N2 C39 111.55(10)
C31 N2 S2 119.14(8)
C39 N2 S2 115.48(8)
C36 C31 N2 124.16(11)
C36 C31 C32 106.74(10)
N2 C31 C32 128.79(11)
O6 C32 C40 109.52(10)
O6 C32 C33 98.72(10)
C40 C32 C33 120.74(11)
O6 C32 C31 98.24(9)
C40 C32 C31 120.13(11)
C33 C32 C31 105.12(10)
C35 O6 C32 96.77(8)
C32 C40 H40A 109.5
C32 C40 H40B 109.5
H40A C40 H40B 109.5
C32 C40 H40C 109.5
H40A C40 H40C 109.5
H40B C40 H40C 109.5
C34 C33 C32 105.64(11)
C34 C33 H33 127.2
C32 C33 H33 127.2
C33 C34 C35 106.28(11)
C33 C34 H34 126.9
C35 C34 H34 126.9
O6 C35 C41 111.49(10)
O6 C35 C36 99.46(9)
C41 C35 C36 118.14(12)
O6 C35 C34 98.82(10)
C41 C35 C34 119.25(12)
C36 C35 C34 106.27(10)
C35 C41 H41A 109.5
C35 C41 H41B 109.5
H41A C41 H41B 109.5
C35 C41 H41C 109.5
H41A C41 H41C 109.5
H41B C41 H41C 109.5
C31 C36 C37 126.21(12)
C31 C36 C35 104.79(11)
C37 C36 C35 129.00(11)
C36 C37 C38 108.85(11)
C36 C37 H37A 109.9
C38 C37 H37A 109.9
C36 C37 H37B 109.9
C38 C37 H37B 109.9
H37A C37 H37B 108.3
C39 C38 C37 111.15(11)
C39 C38 H38A 109.4
C37 C38 H38A 109.4
C39 C38 H38B 109.4
C37 C38 H38B 109.4
H38A C38 H38B 108.0
N2 C39 C38 113.15(10)
N2 C39 H39A 108.9
C38 C39 H39A 108.9
N2 C39 H39B 108.9
C38 C39 H39B 108.9
H39A C39 H39B 107.8
C56 C51 C52 121.04(12)
C56 C51 S2 119.69(10)
C52 C51 S2 119.27(9)
C53 C52 C51 118.82(12)
C53 C52 H52 120.6
C51 C52 H52 120.6
C52 C53 C54 121.18(13)
C52 C53 H53 119.4
C54 C53 H53 119.4
C55 C54 C53 118.53(12)
C55 C54 C57 120.51(13)
C53 C54 C57 120.91(14)
C54 C57 H57A 109.5
C54 C57 H57B 109.5
H57A C57 H57B 109.5
C54 C57 H57C 109.5
H57A C57 H57C 109.5
H57B C57 H57C 109.5
C54 C57 H57D 109.5
H57A C57 H57D 141.1
H57B C57 H57D 56.3
H57C C57 H57D 56.3
C54 C57 H57E 109.5
H57A C57 H57E 56.3
H57B C57 H57E 141.1
H57C C57 H57E 56.3
H57D C57 H57E 109.5
C54 C57 H57F 109.5
H57A C57 H57F 56.3
H57B C57 H57F 56.3
H57C C57 H57F 141.1
H57D C57 H57F 109.5
H57E C57 H57F 109.5
C56 C55 C54 121.44(13)
C56 C55 H55 119.3
C54 C55 H55 119.3
C55 C56 C51 118.93(13)
C55 C56 H56 120.5
C51 C56 H56 120.5

loop_
_geom_bond_atom_site_label_1
_geom_bond_atom_site_label_2
_geom_bond_distance
S1 O2 1.4330(9)
S1 O1 1.4367(9)
S1 N1 1.6580(10)
S1 C21 1.7641(12)
N1 C1 1.4210(15)
N1 C9 1.4902(15)
C1 C6 1.3342(16)
C1 C2 1.5580(17)
C2 O3 1.4635(14)
C2 C10 1.5088(17)
C2 C3 1.5410(17)
O3 C5 1.4544(14)
C10 H10A 0.9800
C10 H10B 0.9800
C10 H10C 0.9800
C3 C4 1.3287(19)
C3 H3 0.9500
C4 C5 1.5444(17)
C4 H4 0.9500
C5 C11 1.5045(17)
C5 C6 1.5452(17)
C11 H11A 0.9800
C11 H11B 0.9800
C11 H11C 0.9800
C6 C7 1.4876(17)
C7 C8 1.5335(18)
C7 H7A 0.9900
C7 H7B 0.9900
C8 C9 1.5331(18)
C8 H8A 0.9900
C8 H8B 0.9900
C9 H9A 0.9900
C9 H9B 0.9900
C21 C22 1.3946(17)
C21 C26 1.3978(16)
C22 C23 1.3920(16)
C22 H22 0.9500
C23 C24 1.3967(17)
C23 H23 0.9500
C24 C25 1.3965(18)
C24 C27 1.5072(17)
C27 H27A 0.9800
C27 H27B 0.9800
C27 H27C 0.9800
C25 C26 1.3906(17)
C25 H25 0.9500
C26 H26 0.9500
S2 O4 1.4336(10)
S2 O5 1.4342(10)
S2 N2 1.6578(10)
S2 C51 1.7596(13)
N2 C31 1.4211(16)
N2 C39 1.4954(16)
C31 C36 1.3319(18)
C31 C32 1.5623(17)
C32 O6 1.4573(14)
C32 C40 1.5068(18)
C32 C33 1.5492(18)
O6 C35 1.4542(15)
C40 H40A 0.9800
C40 H40B 0.9800
C40 H40C 0.9800
C33 C34 1.325(2)
C33 H33 0.9500
C34 C35 1.5472(18)
C34 H34 0.9500
C35 C41 1.5022(18)
C35 C36 1.5453(18)
C41 H41A 0.9800
C41 H41B 0.9800
C41 H41C 0.9800
C36 C37 1.4901(18)
C37 C38 1.5320(19)
C37 H37A 0.9900
C37 H37B 0.9900
C38 C39 1.5314(19)
C38 H38A 0.9900
C38 H38B 0.9900
C39 H39A 0.9900
C39 H39B 0.9900
C51 C56 1.3893(17)
C51 C52 1.3944(18)
C52 C53 1.3884(18)
C52 H52 0.9500
C53 C54 1.396(2)
C53 H53 0.9500
C54 C55 1.390(2)
C54 C57 1.5080(19)
C57 H57A 0.9800
C57 H57B 0.9800
C57 H57C 0.9800
C57 H57D 0.9800
C57 H57E 0.9800
C57 H57F 0.9800
C55 C56 1.3864(19)
C55 H55 0.9500
C56 H56 0.9500
